data_4313843
loop_
_publ_author_name
'Tristram Chivers'
'Mark Krahn'
'Gabriele Schatte'
'Masood Parvez'

_publ_contact_author_address
; Department of Chemistry
    University of Calgary
    Calgary Alberta T2N 1N4
    Canada
;
_publ_contact_author_email chivers@ucalgary.ca
_publ_contact_author_fax '001 403 289 9488'
_publ_contact_author_name 'Dr Tristram Chivers'
_publ_contact_author_phone '001 403 220 5741'
_publ_section_title
;
 Lithiation of Tris(alkyl- and arylamido)orthophosphates EP[N(H)R]3 (E =
 O, S, Se): Imido Substituent Effects and PE Bond Cleavage
;
_journal_name_full 'Inorganic Chemistry'
_journal_page_first 3994
_journal_page_last 4005
_journal_paper_doi 10.1021/ic034151p
_journal_volume 42
_journal_year 2003
_chemical_formula_moiety 'C32 H70 Li2 N6 O2 P2'
_chemical_formula_sum 'C32 H70 Li2 N6 O2 P2'
_chemical_formula_weight 646.76
_chemical_name_systematic
;
   ?
;
_space_group_IT_number 8
_symmetry_cell_setting monoclinic
_symmetry_space_group_name_Hall 'C -2y'
_symmetry_space_group_name_H-M 'C 1 m 1'
_atom_sites_solution_hydrogens geom
_atom_sites_solution_primary direct
_atom_sites_solution_secondary difmap
_cell_angle_alpha 90.00
_cell_angle_beta 108.760(5)
_cell_angle_gamma 90.00
_cell_formula_units_Z 2
_cell_length_a 11.917(6)
_cell_length_b 16.255(8)
_cell_length_c 11.025(5)
_cell_measurement_reflns_used 2067
_cell_measurement_temperature 298(2)
_cell_measurement_theta_max 22.18
_cell_measurement_theta_min 2.50
_cell_volume 2022.2(17)
_computing_cell_refinement 'Bruker SMART'
_computing_data_collection 'Bruker SMART'
_computing_data_reduction 'Bruker SHELXTL'
_computing_molecular_graphics 'Bruker SHELXTL'
_computing_publication_material WinGX-1.63
_computing_structure_refinement 'SHELXL-97 (Sheldrick, 1997)'
_computing_structure_solution 'SHELXS-97 (Sheldrick, 1990)'
_diffrn_ambient_temperature 298(2)
_diffrn_measured_fraction_theta_full 0.998
_diffrn_measured_fraction_theta_max 0.998
_diffrn_measurement_device_type 'CCD area detector'
_diffrn_measurement_method 'omega scans'
_diffrn_radiation_monochromator graphite
_diffrn_radiation_source 'sealed tube'
_diffrn_radiation_type MoK\a
_diffrn_radiation_wavelength 0.71073
_diffrn_reflns_av_R_equivalents 0.0376
_diffrn_reflns_av_sigmaI/netI 0.0626
_diffrn_reflns_limit_h_max 9
_diffrn_reflns_limit_h_min -13
_diffrn_reflns_limit_k_max 18
_diffrn_reflns_limit_k_min 0
_diffrn_reflns_limit_l_max 12
_diffrn_reflns_limit_l_min -12
_diffrn_reflns_number 6284
_diffrn_reflns_theta_full 23.25
_diffrn_reflns_theta_max 23.25
_diffrn_reflns_theta_min 1.95
_exptl_absorpt_coefficient_mu 0.140
_exptl_absorpt_correction_T_max 0.9525
_exptl_absorpt_correction_T_min 0.9421
_exptl_absorpt_correction_type empirical
_exptl_absorpt_process_details
;SADABS, V 2.01, Software for Area-Detector Absorption
    Corrections; Bruker AXS Inc., Madison, WI, 2000.
;
_exptl_crystal_colour colourless
_exptl_crystal_density_diffrn 1.062
_exptl_crystal_density_method 'not measured'
_exptl_crystal_description block
_exptl_crystal_F_000 712
_exptl_crystal_size_max 0.43
_exptl_crystal_size_mid 0.40
_exptl_crystal_size_min 0.35
_refine_diff_density_max 0.261
_refine_diff_density_min -0.239
_refine_diff_density_rms 0.033
_refine_ls_abs_structure_details 'Flack H D (1983), Acta Cryst. A39, 876-881'
_refine_ls_abs_structure_Flack -0.07(16)
_refine_ls_extinction_method none
_refine_ls_goodness_of_fit_ref 0.921
_refine_ls_hydrogen_treatment mixed
_refine_ls_matrix_type full
_refine_ls_number_parameters 256
_refine_ls_number_reflns 2403
_refine_ls_number_restraints 172
_refine_ls_restrained_S_all 0.933
_refine_ls_R_factor_all 0.0915
_refine_ls_R_factor_gt 0.0422
_refine_ls_shift/su_max 0.000
_refine_ls_shift/su_mean 0.000
_refine_ls_structure_factor_coef Fsqd
_refine_ls_weighting_details 'calc w=1/[\s^2^(Fo^2^)+(0.0549P)^2^+0.0000P] where P=(Fo^2^+2Fc^2^)/3'
_refine_ls_weighting_scheme calc
_refine_ls_wR_factor_gt 0.0894
_refine_ls_wR_factor_ref 0.1060
_reflns_number_gt 1409
_reflns_number_total 2403
_reflns_threshold_expression >2sigma(I)
_cod_data_source_file ic034151psi20030224_104900_7.cif
_cod_data_source_block 9
_cod_original_cell_volume 2022.2(16)
_cod_database_code 4313843

loop_
_symmetry_equiv_pos_as_xyz
'x, y, z'
'x, -y, z'
'x+1/2, y+1/2, z'
'x+1/2, -y+1/2, z'

loop_
_atom_site_label
_atom_site_type_symbol
_atom_site_fract_x
_atom_site_fract_y
_atom_site_fract_z
_atom_site_U_iso_or_equiv
_atom_site_adp_type
_atom_site_occupancy
_atom_site_symmetry_multiplicity
_atom_site_calc_flag
_atom_site_refinement_flags
_atom_site_disorder_assembly
_atom_site_disorder_group
P1 P 0.21972(16) 0.0000 0.95589(18) 0.0635(7) Uani 1 2 d S . .
P2 P 0.44303(16) 0.0000 0.97235(16) 0.0555(6) Uani 1 2 d S . .
N1 N 0.1564(5) 0.0000 0.7991(5) 0.0699(17) Uani 1 2 d S . .
N2 N 0.1338(5) 0.0000 1.0331(6) 0.0805(19) Uani 1 2 d S . .
N3 N 0.3355(4) 0.06918(19) 0.9820(4) 0.0595(10) Uani 1 1 d . . .
N4 N 0.5683(5) 0.0000 1.0674(6) 0.0671(16) Uani 1 2 d S . .
N5 N 0.4323(5) 0.0000 0.8199(5) 0.0584(15) Uani 1 2 d S . .
C10 C 0.0289(8) 0.0000 0.7333(10) 0.092(3) Uani 1 2 d S . .
C11 C -0.0351(6) 0.0765(4) 0.7640(7) 0.123(3) Uani 1 1 d . . .
H11A H -0.0234 0.0783 0.8543 0.148 Uiso 1 1 calc R . .
H11B H -0.1183 0.0730 0.7178 0.148 Uiso 1 1 calc R . .
H11C H -0.0032 0.1255 0.7391 0.148 Uiso 1 1 calc R . .
C12 C 0.0090(9) 0.0000 0.5893(10) 0.140(4) Uani 1 2 d S . .
H12A H 0.0460 0.0476 0.5672 0.168 Uiso 0.50 1 calc PR . .
H12B H -0.0745 0.0013 0.5437 0.168 Uiso 1 2 calc SR . .
H12C H 0.0429 -0.0488 0.5666 0.168 Uiso 0.50 1 calc PR . .
C20 C 0.1181(10) 0.0000 1.1583(10) 0.093(3) Uani 1 2 d S . .
C21 C 0.2357(10) 0.0000 1.2712(10) 0.136(4) Uani 1 2 d S . .
H21A H 0.2800 -0.0487 1.2673 0.163 Uiso 0.50 1 calc PR . .
H21B H 0.2189 0.0010 1.3507 0.163 Uiso 1 2 calc SR . .
H21C H 0.2813 0.0477 1.2655 0.163 Uiso 0.50 1 calc PR . .
C22 C 0.0465(7) 0.0770(5) 1.1677(8) 0.141(3) Uani 1 1 d . . .
H22A H -0.0269 0.0773 1.0982 0.169 Uiso 1 1 calc R . .
H22B H 0.0913 0.1253 1.1631 0.169 Uiso 1 1 calc R . .
H22C H 0.0305 0.0765 1.2476 0.169 Uiso 1 1 calc R . .
C30 C 0.3430(5) 0.1602(3) 1.0093(4) 0.0680(15) Uani 1 1 d . . .
C31 C 0.2207(6) 0.1994(3) 0.9499(6) 0.103(2) Uani 1 1 d . . .
H31A H 0.1655 0.1748 0.9862 0.123 Uiso 1 1 calc R . .
H31B H 0.1941 0.1907 0.8590 0.123 Uiso 1 1 calc R . .
H31C H 0.2257 0.2574 0.9674 0.123 Uiso 1 1 calc R . .
C32 C 0.3862(6) 0.1761(4) 1.1541(5) 0.120(2) Uani 1 1 d . . .
H32A H 0.3312 0.1526 1.1916 0.144 Uiso 1 1 calc R . .
H32B H 0.3919 0.2343 1.1697 0.144 Uiso 1 1 calc R . .
H32C H 0.4628 0.1514 1.1917 0.144 Uiso 1 1 calc R . .
C33 C 0.4327(6) 0.1999(3) 0.9546(6) 0.0992(19) Uani 1 1 d . . .
H33A H 0.4080 0.1914 0.8636 0.119 Uiso 1 1 calc R . .
H33B H 0.5092 0.1754 0.9934 0.119 Uiso 1 1 calc R . .
H33C H 0.4371 0.2578 0.9724 0.119 Uiso 1 1 calc R . .
C40 C 0.6512(7) 0.0000 1.1943(8) 0.068(2) Uani 1 2 d S . .
C41 C 0.5894(8) 0.0000 1.3017(8) 0.109(3) Uani 1 2 d S . .
H41A H 0.5398 -0.0477 1.2919 0.130 Uiso 0.50 1 calc PR . .
H41B H 0.5421 0.0487 1.2939 0.130 Uiso 0.50 1 calc PR . .
H41C H 0.6490 -0.0011 1.3846 0.130 Uiso 1 2 calc SR . .
C42 C 0.7295(6) 0.0773(4) 1.2124(6) 0.110(2) Uani 1 1 d . . .
H42A H 0.6808 0.1255 1.2019 0.133 Uiso 1 1 calc R . .
H42B H 0.7699 0.0775 1.1498 0.133 Uiso 1 1 calc R . .
H42C H 0.7866 0.0770 1.2968 0.133 Uiso 1 1 calc R . .
C50 C 0.5336(7) 0.0000 0.7709(8) 0.072(2) Uani 1 2 d S . .
C51 C 0.4852(9) 0.0000 0.6261(9) 0.125(4) Uani 1 2 d S . .
H51A H 0.4334 -0.0463 0.5976 0.151 Uiso 0.50 1 calc PR . .
H51B H 0.5495 -0.0036 0.5918 0.151 Uiso 0.50 1 calc PR . .
H51C H 0.4418 0.0499 0.5971 0.151 Uiso 0.50 1 calc PR . .
C52 C 0.6140(6) 0.0761(4) 0.8110(6) 0.107(2) Uani 1 1 d . . .
H52A H 0.6450 0.0789 0.9027 0.128 Uiso 1 1 calc R . .
H52B H 0.5688 0.1248 0.7786 0.128 Uiso 1 1 calc R . .
H52C H 0.6783 0.0721 0.7766 0.128 Uiso 1 1 calc R . .
O1 O 0.2439(4) 0.1670(3) 0.6198(4) 0.1116(13) Uani 1 1 d DU . .
C1 C 0.3310(13) 0.2127(10) 0.5869(18) 0.162(6) Uani 0.50 1 d PDU A 1
H1A H 0.3808 0.2416 0.6620 0.195 Uiso 0.50 1 calc PR A 1
H1B H 0.3808 0.1755 0.5581 0.195 Uiso 0.50 1 calc PR A 1
C2 C 0.2781(19) 0.2697(13) 0.4898(18) 0.165(7) Uani 0.50 1 d PDU A 1
H2A H 0.3297 0.3167 0.4948 0.198 Uiso 0.50 1 calc PR A 1
H2B H 0.2608 0.2446 0.4060 0.198 Uiso 0.50 1 calc PR A 1
C3 C 0.182(2) 0.2917(11) 0.5104(19) 0.165(8) Uani 0.50 1 d PDU A 1
H3A H 0.1120 0.2773 0.4392 0.198 Uiso 0.50 1 calc PR A 1
H3B H 0.1808 0.3502 0.5272 0.198 Uiso 0.50 1 calc PR A 1
C4 C 0.1898(17) 0.2454(9) 0.6187(16) 0.169(6) Uani 0.50 1 d PDU A 1
H4A H 0.1108 0.2374 0.6239 0.203 Uiso 0.50 1 calc PR A 1
H4B H 0.2353 0.2760 0.6940 0.203 Uiso 0.50 1 calc PR A 1
C1' C 0.2731(18) 0.1722(11) 0.5076(14) 0.182(6) Uani 0.50 1 d PDU A 2
H1'1 H 0.2507 0.1213 0.4600 0.218 Uiso 0.50 1 calc PR A 2
H1'2 H 0.3583 0.1782 0.5296 0.218 Uiso 0.50 1 calc PR A 2
C2' C 0.218(2) 0.2378(12) 0.4291(16) 0.188(8) Uani 0.50 1 d PDU A 2
H2'1 H 0.2737 0.2824 0.4351 0.225 Uiso 0.50 1 calc PR A 2
H2'2 H 0.1864 0.2204 0.3405 0.225 Uiso 0.50 1 calc PR A 2
C3' C 0.1341(18) 0.2607(12) 0.471(2) 0.172(8) Uani 0.50 1 d PDU A 2
H3'1 H 0.0608 0.2715 0.4027 0.206 Uiso 0.50 1 calc PR A 2
H3'2 H 0.1558 0.3084 0.5270 0.206 Uiso 0.50 1 calc PR A 2
C4' C 0.1286(12) 0.1899(11) 0.5376(18) 0.178(6) Uani 0.50 1 d PDU A 2
H4'1 H 0.0958 0.1458 0.4775 0.214 Uiso 0.50 1 calc PR A 2
H4'2 H 0.0766 0.1986 0.5884 0.214 Uiso 0.50 1 calc PR A 2
Li1 Li 0.2816(8) 0.0777(5) 0.7598(8) 0.072(2) Uani 1 1 d . . .

loop_
_atom_site_aniso_label
_atom_site_aniso_U_11
_atom_site_aniso_U_22
_atom_site_aniso_U_33
_atom_site_aniso_U_23
_atom_site_aniso_U_13
_atom_site_aniso_U_12
P1 0.0539(14) 0.0586(15) 0.0853(16) 0.000 0.0327(13) 0.000
P2 0.0533(14) 0.0467(13) 0.0727(14) 0.000 0.0289(12) 0.000
N1 0.050(4) 0.090(5) 0.067(5) 0.000 0.015(3) 0.000
N2 0.063(4) 0.100(5) 0.097(5) 0.000 0.051(4) 0.000
N3 0.050(2) 0.049(2) 0.086(3) -0.011(3) 0.031(2) 0.001(3)
N4 0.043(4) 0.083(4) 0.073(5) 0.000 0.016(4) 0.000
N5 0.066(4) 0.060(4) 0.057(4) 0.000 0.030(3) 0.000
C10 0.057(7) 0.109(9) 0.105(9) 0.000 0.021(6) 0.000
C11 0.073(5) 0.134(7) 0.147(6) 0.003(5) 0.014(4) 0.017(4)
C12 0.095(8) 0.194(13) 0.115(9) 0.000 0.011(7) 0.000
C20 0.101(8) 0.093(8) 0.107(8) 0.000 0.064(7) 0.000
C21 0.124(10) 0.172(10) 0.129(8) 0.000 0.063(8) 0.000
C22 0.146(7) 0.156(7) 0.156(7) -0.011(5) 0.099(6) 0.035(6)
C30 0.066(4) 0.057(3) 0.090(4) -0.013(3) 0.038(4) 0.001(3)
C31 0.084(5) 0.062(4) 0.167(6) -0.004(4) 0.047(4) 0.005(4)
C32 0.173(7) 0.081(5) 0.101(5) -0.034(4) 0.036(5) 0.004(4)
C33 0.115(5) 0.057(4) 0.144(5) -0.002(4) 0.067(4) -0.012(4)
C40 0.057(6) 0.076(6) 0.073(6) 0.000 0.021(5) 0.000
C41 0.106(7) 0.126(8) 0.102(7) 0.000 0.045(6) 0.000
C42 0.090(5) 0.117(6) 0.115(5) -0.018(4) 0.021(4) -0.036(4)
C50 0.068(6) 0.079(7) 0.082(6) 0.000 0.042(5) 0.000
C51 0.150(11) 0.150(9) 0.100(8) 0.000 0.073(7) 0.000
C52 0.102(5) 0.108(6) 0.144(6) 0.002(4) 0.085(5) -0.017(4)
O1 0.127(4) 0.092(3) 0.123(3) 0.034(3) 0.050(3) 0.016(3)
C1 0.133(11) 0.155(14) 0.183(15) 0.092(11) 0.030(10) -0.020(7)
C2 0.201(16) 0.135(12) 0.141(13) 0.061(10) 0.031(11) -0.010(10)
C3 0.245(18) 0.098(10) 0.135(12) 0.029(9) 0.036(13) 0.036(12)
C4 0.234(14) 0.127(11) 0.147(12) 0.063(9) 0.061(11) 0.086(11)
C1' 0.297(15) 0.164(14) 0.102(11) 0.030(9) 0.086(11) 0.103(12)
C2' 0.28(2) 0.178(16) 0.119(12) 0.060(10) 0.077(13) 0.080(13)
C3' 0.168(15) 0.180(14) 0.157(13) 0.097(11) 0.036(11) 0.042(11)
C4' 0.139(9) 0.150(13) 0.202(16) 0.087(10) -0.006(8) -0.018(10)
Li1 0.069(6) 0.054(5) 0.091(6) 0.004(4) 0.023(5) 0.006(4)

loop_
_atom_type_symbol
_atom_type_description
_atom_type_scat_dispersion_real
_atom_type_scat_dispersion_imag
_atom_type_scat_source
C C 0.0033 0.0016 'International Tables Vol C Tables 4.2.6.8 and 6.1.1.4'
H H 0.0000 0.0000 'International Tables Vol C Tables 4.2.6.8 and 6.1.1.4'
N N 0.0061 0.0033 'International Tables Vol C Tables 4.2.6.8 and 6.1.1.4'
P P 0.1023 0.0942 'International Tables Vol C Tables 4.2.6.8 and 6.1.1.4'
O O 0.0106 0.0060 'International Tables Vol C Tables 4.2.6.8 and 6.1.1.4'
Li Li -0.0003 0.0001 'International Tables Vol C Tables 4.2.6.8 and 6.1.1.4'

loop_
_geom_angle_atom_site_label_1
_geom_angle_atom_site_label_2
_geom_angle_atom_site_label_3
_geom_angle
_geom_angle_site_symmetry_1
_geom_angle_site_symmetry_3
_geom_angle_publ_flag
N2 P1 N1 114.9(3) . . ?
N2 P1 N3 123.3(2) . . ?
N1 P1 N3 104.3(2) . . ?
N2 P1 N3 123.3(2) . 2 ?
N1 P1 N3 104.3(2) . 2 ?
N3 P1 N3 81.0(3) . 2 ?
N2 P1 P2 144.4(3) . . ?
N1 P1 P2 100.7(2) . . ?
N3 P1 P2 41.20(13) . . ?
N3 P1 P2 41.20(13) 2 . ?
N2 P1 Li1 145.1(2) . 2 ?
N1 P1 Li1 48.4(2) . 2 ?
N3 P1 Li1 91.6(2) . 2 ?
N3 P1 Li1 56.0(2) 2 2 ?
P2 P1 Li1 62.46(18) . 2 ?
N2 P1 Li1 145.1(2) . . ?
N1 P1 Li1 48.4(2) . . ?
N3 P1 Li1 56.0(2) . . ?
N3 P1 Li1 91.6(2) 2 . ?
P2 P1 Li1 62.46(18) . . ?
Li1 P1 Li1 53.7(3) 2 . ?
N4 P2 N5 116.1(3) . . ?
N4 P2 N3 122.5(2) . 2 ?
N5 P2 N3 104.3(2) . 2 ?
N4 P2 N3 122.5(2) . . ?
N5 P2 N3 104.3(2) . . ?
N3 P2 N3 80.9(3) 2 . ?
N4 P2 P1 143.1(2) . . ?
N5 P2 P1 100.7(2) . . ?
N3 P2 P1 41.11(14) 2 . ?
N3 P2 P1 41.11(14) . . ?
N4 P2 Li1 146.2(2) . 2 ?
N5 P2 Li1 48.7(2) . 2 ?
N3 P2 Li1 55.8(2) 2 2 ?
N3 P2 Li1 91.2(2) . 2 ?
P1 P2 Li1 62.11(18) . 2 ?
N4 P2 Li1 146.2(2) . . ?
N5 P2 Li1 48.7(2) . . ?
N3 P2 Li1 91.2(2) 2 . ?
N3 P2 Li1 55.8(2) . . ?
P1 P2 Li1 62.11(18) . . ?
Li1 P2 Li1 53.5(3) 2 . ?
C10 N1 P1 125.1(5) . . ?
C10 N1 Li1 126.3(4) . . ?
P1 N1 Li1 95.7(3) . . ?
C10 N1 Li1 126.3(4) . 2 ?
P1 N1 Li1 95.7(3) . 2 ?
Li1 N1 Li1 73.8(5) . 2 ?
C20 N2 P1 147.7(6) . . ?
C30 N3 P1 131.6(4) . . ?
C30 N3 P2 130.7(4) . . ?
P1 N3 P2 97.69(16) . . ?
C30 N3 Li1 97.4(3) . . ?
P1 N3 Li1 85.9(3) . . ?
P2 N3 Li1 86.2(3) . . ?
C40 N4 P2 152.8(5) . . ?
C50 N5 P2 124.8(5) . . ?
C50 N5 Li1 126.7(4) . 2 ?
P2 N5 Li1 95.7(3) . 2 ?
C50 N5 Li1 126.7(4) . . ?
P2 N5 Li1 95.7(3) . . ?
Li1 N5 Li1 73.2(5) 2 . ?
N1 C10 C12 107.9(7) . . ?
N1 C10 C11 113.5(5) . 2 ?
C12 C10 C11 107.7(6) . 2 ?
N1 C10 C11 113.5(5) . . ?
C12 C10 C11 107.7(6) . . ?
C11 C10 C11 106.4(8) 2 . ?
N2 C20 C22 108.0(6) . 2 ?
N2 C20 C22 108.0(6) . . ?
C22 C20 C22 109.1(9) 2 . ?
N2 C20 C21 113.8(8) . . ?
C22 C20 C21 109.0(6) 2 . ?
C22 C20 C21 109.0(6) . . ?
N3 C30 C33 109.9(4) . . ?
N3 C30 C31 109.7(5) . . ?
C33 C30 C31 110.2(4) . . ?
N3 C30 C32 110.6(4) . . ?
C33 C30 C32 107.2(5) . . ?
C31 C30 C32 109.2(5) . . ?
N4 C40 C42 109.0(4) . . ?
N4 C40 C42 109.0(4) . 2 ?
C42 C40 C42 109.4(8) . 2 ?
N4 C40 C41 113.0(7) . . ?
C42 C40 C41 108.1(5) . . ?
C42 C40 C41 108.1(5) 2 . ?
N5 C50 C51 107.9(6) . . ?
N5 C50 C52 113.7(4) . . ?
C51 C50 C52 107.1(5) . . ?
N5 C50 C52 113.7(4) . 2 ?
C51 C50 C52 107.1(5) . 2 ?
C52 C50 C52 107.0(7) . 2 ?
C1' O1 C1 47.7(10) . . ?
C1' O1 C4 100.3(10) . . ?
C1 O1 C4 84.0(9) . . ?
C1' O1 C4' 83.4(9) . . ?
C1 O1 C4' 109.6(10) . . ?
C4 O1 C4' 54.7(9) . . ?
C1' O1 Li1 130.7(7) . . ?
C1 O1 Li1 124.1(8) . . ?
C4 O1 Li1 128.6(7) . . ?
C4' O1 Li1 126.3(8) . . ?
C2 C1 O1 110.8(11) . . ?
C2 C1 C4 75.5(9) . . ?
O1 C1 C4 48.3(6) . . ?
C3 C2 C1 104.8(12) . . ?
C2 C3 C4 100.5(12) . . ?
C3 C4 O1 113.4(11) . . ?
C3 C4 C1 79.3(9) . . ?
O1 C4 C1 47.8(5) . . ?
O1 C1' C2' 113.3(11) . . ?
O1 C1' C4' 49.2(6) . . ?
C2' C1' C4' 73.6(10) . . ?
C3' C2' C1' 105.2(12) . . ?
C3' C2' C4' 43.1(8) . . ?
C1' C2' C4' 64.3(8) . . ?
C2' C3' C4' 97.2(14) . . ?
C3' C4' O1 110.8(12) . . ?
C3' C4' C1' 80.3(9) . . ?
O1 C4' C1' 47.4(6) . . ?
C3' C4' C2' 39.7(8) . . ?
O1 C4' C2' 83.8(8) . . ?
C1' C4' C2' 42.1(5) . . ?
O1 Li1 N1 125.4(5) . . ?
O1 Li1 N5 127.8(5) . . ?
N1 Li1 N5 99.4(4) . . ?
O1 Li1 N3 138.6(4) . . ?
N1 Li1 N3 73.8(3) . . ?
N5 Li1 N3 73.5(3) . . ?
O1 Li1 Li1 134.8(3) . 2 ?
N1 Li1 Li1 53.1(2) . 2 ?
N5 Li1 Li1 53.4(2) . 2 ?
N3 Li1 Li1 86.6(2) . 2 ?
O1 Li1 P1 148.0(4) . . ?
N1 Li1 P1 35.9(2) . . ?
N5 Li1 P1 84.1(3) . . ?
N3 Li1 P1 38.07(16) . . ?
Li1 Li1 P1 63.17(16) 2 . ?
O1 Li1 P2 150.2(4) . . ?
N1 Li1 P2 84.2(3) . . ?
N5 Li1 P2 35.61(19) . . ?
N3 Li1 P2 38.02(16) . . ?
Li1 Li1 P2 63.26(17) 2 . ?
P1 Li1 P2 55.43(17) . . ?

loop_
_geom_bond_atom_site_label_1
_geom_bond_atom_site_label_2
_geom_bond_distance
_geom_bond_site_symmetry_2
_geom_bond_publ_flag
P1 N2 1.527(6) . ?
P1 N1 1.649(6) . ?
P1 N3 1.731(4) . ?
P1 N3 1.731(4) 2 ?
P1 P2 2.608(3) . ?
P1 Li1 2.800(9) 2 ?
P1 Li1 2.800(9) . ?
P2 N4 1.524(6) . ?
P2 N5 1.644(5) . ?
P2 N3 1.734(4) 2 ?
P2 N3 1.734(4) . ?
P2 Li1 2.809(9) 2 ?
P2 Li1 2.809(9) . ?
N1 C10 1.457(10) . ?
N1 Li1 2.104(10) . ?
N1 Li1 2.104(10) 2 ?
N2 C20 1.452(10) . ?
N3 C30 1.506(5) . ?
N3 Li1 2.328(10) . ?
N4 C40 1.430(9) . ?
N5 C50 1.474(8) . ?
N5 Li1 2.120(9) 2 ?
N5 Li1 2.120(9) . ?
C10 C12 1.528(11) . ?
C10 C11 1.552(7) 2 ?
C10 C11 1.552(7) . ?
C20 C22 1.537(7) 2 ?
C20 C22 1.537(7) . ?
C20 C21 1.546(12) . ?
C30 C33 1.529(7) . ?
C30 C31 1.532(7) . ?
C30 C32 1.534(6) . ?
C40 C42 1.539(7) . ?
C40 C42 1.539(7) 2 ?
C40 C41 1.583(10) . ?
C50 C51 1.513(10) . ?
C50 C52 1.540(7) . ?
C50 C52 1.540(7) 2 ?
O1 C1' 1.391(11) . ?
O1 C1 1.416(11) . ?
O1 C4 1.427(11) . ?
O1 C4' 1.430(12) . ?
O1 Li1 2.060(9) . ?
C1 C2 1.403(13) . ?
C1 C4 1.902(16) . ?
C2 C3 1.292(15) . ?
C3 C4 1.388(14) . ?
C1' C2' 1.397(13) . ?
C1' C4' 1.877(17) . ?
C2' C3' 1.286(15) . ?
C2' C4' 2.00(2) . ?
C3' C4' 1.376(14) . ?
Li1 Li1 2.527(16) 2 ?

loop_
_geom_torsion_atom_site_label_1
_geom_torsion_atom_site_label_2
_geom_torsion_atom_site_label_3
_geom_torsion_atom_site_label_4
_geom_torsion
_geom_torsion_site_symmetry_1
_geom_torsion_site_symmetry_2
_geom_torsion_site_symmetry_3
_geom_torsion_site_symmetry_4
_geom_torsion_publ_flag
N2 P1 P2 N4 0.000(2) . . . . ?
N1 P1 P2 N4 180.000(3) . . . . ?
N3 P1 P2 N4 80.5(2) . . . . ?
N3 P1 P2 N4 -80.5(2) 2 . . . ?
Li1 P1 P2 N4 -149.40(19) 2 . . . ?
Li1 P1 P2 N4 149.40(19) . . . . ?
N2 P1 P2 N5 180.000(1) . . . . ?
N1 P1 P2 N5 0.0 . . . . ?
N3 P1 P2 N5 -99.5(2) . . . . ?
N3 P1 P2 N5 99.5(2) 2 . . . ?
Li1 P1 P2 N5 30.60(19) 2 . . . ?
Li1 P1 P2 N5 -30.60(19) . . . . ?
N2 P1 P2 N3 80.5(2) . . . 2 ?
N1 P1 P2 N3 -99.5(2) . . . 2 ?
N3 P1 P2 N3 161.1(5) . . . 2 ?
Li1 P1 P2 N3 -68.9(3) 2 . . 2 ?
Li1 P1 P2 N3 -130.1(3) . . . 2 ?
N2 P1 P2 N3 -80.5(2) . . . . ?
N1 P1 P2 N3 99.5(2) . . . . ?
N3 P1 P2 N3 -161.1(5) 2 . . . ?
Li1 P1 P2 N3 130.1(3) 2 . . . ?
Li1 P1 P2 N3 68.9(3) . . . . ?
N2 P1 P2 Li1 149.40(19) . . . 2 ?
N1 P1 P2 Li1 -30.60(19) . . . 2 ?
N3 P1 P2 Li1 -130.1(3) . . . 2 ?
N3 P1 P2 Li1 68.9(3) 2 . . 2 ?
Li1 P1 P2 Li1 -61.2(4) . . . 2 ?
N2 P1 P2 Li1 -149.40(19) . . . . ?
N1 P1 P2 Li1 30.60(19) . . . . ?
N3 P1 P2 Li1 -68.9(3) . . . . ?
N3 P1 P2 Li1 130.1(3) 2 . . . ?
Li1 P1 P2 Li1 61.2(4) 2 . . . ?
N2 P1 N1 C10 0.000(2) . . . . ?
N3 P1 N1 C10 -137.91(14) . . . . ?
N3 P1 N1 C10 137.91(14) 2 . . . ?
P2 P1 N1 C10 180.000(3) . . . . ?
Li1 P1 N1 C10 142.9(2) 2 . . . ?
Li1 P1 N1 C10 -142.9(2) . . . . ?
N2 P1 N1 Li1 142.9(2) . . . . ?
N3 P1 N1 Li1 5.0(3) . . . . ?
N3 P1 N1 Li1 -79.2(3) 2 . . . ?
P2 P1 N1 Li1 -37.1(2) . . . . ?
Li1 P1 N1 Li1 -74.3(5) 2 . . . ?
N2 P1 N1 Li1 -142.9(2) . . . 2 ?
N3 P1 N1 Li1 79.2(3) . . . 2 ?
N3 P1 N1 Li1 -5.0(3) 2 . . 2 ?
P2 P1 N1 Li1 37.1(2) . . . 2 ?
Li1 P1 N1 Li1 74.3(5) . . . 2 ?
N1 P1 N2 C20 180.000(8) . . . . ?
N3 P1 N2 C20 -51.0(2) . . . . ?
N3 P1 N2 C20 51.0(2) 2 . . . ?
P2 P1 N2 C20 0.000(8) . . . . ?
Li1 P1 N2 C20 127.9(4) 2 . . . ?
Li1 P1 N2 C20 -127.9(4) . . . . ?
N2 P1 N3 C30 -41.5(6) . . . . ?
N1 P1 N3 C30 91.8(5) . . . . ?
N3 P1 N3 C30 -165.6(3) 2 . . . ?
P2 P1 N3 C30 -178.1(6) . . . . ?
Li1 P1 N3 C30 139.1(5) 2 . . . ?
Li1 P1 N3 C30 96.3(5) . . . . ?
N2 P1 N3 P2 136.6(3) . . . . ?
N1 P1 N3 P2 -90.1(2) . . . . ?
N3 P1 N3 P2 12.5(3) 2 . . . ?
Li1 P1 N3 P2 -42.8(3) 2 . . . ?
Li1 P1 N3 P2 -85.6(3) . . . . ?
N2 P1 N3 Li1 -137.8(3) . . . . ?
N1 P1 N3 Li1 -4.5(3) . . . . ?
N3 P1 N3 Li1 98.1(2) 2 . . . ?
P2 P1 N3 Li1 85.6(3) . . . . ?
Li1 P1 N3 Li1 42.8(3) 2 . . . ?
N4 P2 N3 C30 42.7(5) . . . . ?
N5 P2 N3 C30 -91.8(5) . . . . ?
N3 P2 N3 C30 165.7(3) 2 . . . ?
P1 P2 N3 C30 178.1(6) . . . . ?
Li1 P2 N3 C30 -139.3(5) 2 . . . ?
Li1 P2 N3 C30 -96.5(5) . . . . ?
N4 P2 N3 P1 -135.4(2) . . . . ?
N5 P2 N3 P1 90.1(2) . . . . ?
N3 P2 N3 P1 -12.5(3) 2 . . . ?
Li1 P2 N3 P1 42.6(3) 2 . . . ?
Li1 P2 N3 P1 85.3(3) . . . . ?
N4 P2 N3 Li1 139.3(3) . . . . ?
N5 P2 N3 Li1 4.7(3) . . . . ?
N3 P2 N3 Li1 -97.8(3) 2 . . . ?
P1 P2 N3 Li1 -85.3(3) . . . . ?
Li1 P2 N3 Li1 -42.7(3) 2 . . . ?
N5 P2 N4 C40 180.000(7) . . . . ?
N3 P2 N4 C40 -50.3(2) 2 . . . ?
N3 P2 N4 C40 50.3(2) . . . . ?
P1 P2 N4 C40 0.000(6) . . . . ?
Li1 P2 N4 C40 -126.1(4) 2 . . . ?
Li1 P2 N4 C40 126.1(4) . . . . ?
N4 P2 N5 C50 0.000(2) . . . . ?
N3 P2 N5 C50 -137.99(15) 2 . . . ?
N3 P2 N5 C50 137.99(15) . . . . ?
P1 P2 N5 C50 180.000(3) . . . . ?
Li1 P2 N5 C50 -143.2(2) 2 . . . ?
Li1 P2 N5 C50 143.2(2) . . . . ?
N4 P2 N5 Li1 143.2(2) . . . 2 ?
N3 P2 N5 Li1 5.2(3) 2 . . 2 ?
N3 P2 N5 Li1 -78.8(3) . . . 2 ?
P1 P2 N5 Li1 -36.8(2) . . . 2 ?
Li1 P2 N5 Li1 -73.6(5) . . . 2 ?
N4 P2 N5 Li1 -143.2(2) . . . . ?
N3 P2 N5 Li1 78.8(3) 2 . . . ?
N3 P2 N5 Li1 -5.2(3) . . . . ?
P1 P2 N5 Li1 36.8(2) . . . . ?
Li1 P2 N5 Li1 73.6(5) 2 . . . ?
P1 N1 C10 C12 180.000(2) . . . . ?
Li1 N1 C10 C12 48.2(4) . . . . ?
Li1 N1 C10 C12 -48.2(4) 2 . . . ?
P1 N1 C10 C11 -60.8(6) . . . 2 ?
Li1 N1 C10 C11 167.4(5) . . . 2 ?
Li1 N1 C10 C11 71.0(9) 2 . . 2 ?
P1 N1 C10 C11 60.8(6) . . . . ?
Li1 N1 C10 C11 -71.0(9) . . . . ?
Li1 N1 C10 C11 -167.4(5) 2 . . . ?
P1 N2 C20 C22 -121.1(6) . . . 2 ?
P1 N2 C20 C22 121.1(6) . . . . ?
P1 N2 C20 C21 0.000(8) . . . . ?
P1 N3 C30 C33 -149.2(4) . . . . ?
P2 N3 C30 C33 33.3(7) . . . . ?
Li1 N3 C30 C33 -58.1(5) . . . . ?
P1 N3 C30 C31 -27.9(6) . . . . ?
P2 N3 C30 C31 154.6(4) . . . . ?
Li1 N3 C30 C31 63.2(4) . . . . ?
P1 N3 C30 C32 92.6(6) . . . . ?
P2 N3 C30 C32 -84.9(6) . . . . ?
Li1 N3 C30 C32 -176.3(5) . . . . ?
P2 N4 C40 C42 -120.3(5) . . . . ?
P2 N4 C40 C42 120.3(5) . . . 2 ?
P2 N4 C40 C41 0.000(5) . . . . ?
P2 N5 C50 C51 180.000(3) . . . . ?
Li1 N5 C50 C51 48.0(4) 2 . . . ?
Li1 N5 C50 C51 -48.0(4) . . . . ?
P2 N5 C50 C52 -61.4(5) . . . . ?
Li1 N5 C50 C52 166.6(5) 2 . . . ?
Li1 N5 C50 C52 70.6(8) . . . . ?
P2 N5 C50 C52 61.4(5) . . . 2 ?
Li1 N5 C50 C52 -70.6(8) 2 . . 2 ?
Li1 N5 C50 C52 -166.6(5) . . . 2 ?
C1' O1 C1 C2 64.3(19) . . . . ?
C4 O1 C1 C2 -45.6(16) . . . . ?
C4' O1 C1 C2 4(2) . . . . ?
Li1 O1 C1 C2 -179.0(13) . . . . ?
C1' O1 C1 C4 109.9(14) . . . . ?
C4' O1 C1 C4 49.2(10) . . . . ?
Li1 O1 C1 C4 -133.4(10) . . . . ?
O1 C1 C2 C3 33(3) . . . . ?
C4 C1 C2 C3 0(2) . . . . ?
C1 C2 C3 C4 1(3) . . . . ?
C2 C3 C4 O1 -35(3) . . . . ?
C2 C3 C4 C1 -0.4(19) . . . . ?
C1' O1 C4 C3 3.2(19) . . . . ?
C1 O1 C4 C3 48.1(17) . . . . ?
C4' O1 C4 C3 -71(2) . . . . ?
Li1 O1 C4 C3 177.7(13) . . . . ?
C1' O1 C4 C1 -45.0(10) . . . . ?
C4' O1 C4 C1 -119.1(13) . . . . ?
Li1 O1 C4 C1 129.6(11) . . . . ?
C2 C1 C4 C3 0.4(18) . . . . ?
O1 C1 C4 C3 -136.0(17) . . . . ?
C2 C1 C4 O1 136.4(16) . . . . ?
C1 O1 C1' C2' -85(2) . . . . ?
C4 O1 C1' C2' -13.3(19) . . . . ?
C4' O1 C1' C2' 38.9(17) . . . . ?
Li1 O1 C1' C2' 172.3(14) . . . . ?
C1 O1 C1' C4' -124.2(14) . . . . ?
C4 O1 C1' C4' -52.3(10) . . . . ?
Li1 O1 C1' C4' 133.4(11) . . . . ?
O1 C1' C2' C3' -16(3) . . . . ?
C4' C1' C2' C3' 14(2) . . . . ?
O1 C1' C2' C4' -29.7(13) . . . . ?
C1' C2' C3' C4' -19(3) . . . . ?
C2' C3' C4' O1 50(2) . . . . ?
C2' C3' C4' C1' 13.5(18) . . . . ?
C1' O1 C4' C3' -53.6(17) . . . . ?
C1 O1 C4' C3' -13(2) . . . . ?
C4 O1 C4' C3' 54.0(19) . . . . ?
Li1 O1 C4' C3' 169.5(14) . . . . ?
C1 O1 C4' C1' 40.5(12) . . . . ?
C4 O1 C4' C1' 107.7(13) . . . . ?
Li1 O1 C4' C1' -136.9(10) . . . . ?
C1' O1 C4' C2' -24.0(10) . . . . ?
C1 O1 C4' C2' 16.5(13) . . . . ?
C4 O1 C4' C2' 83.7(12) . . . . ?
Li1 O1 C4' C2' -160.8(8) . . . . ?
O1 C1' C4' C3' 130.2(17) . . . . ?
C2' C1' C4' C3' -12.8(18) . . . . ?
C2' C1' C4' O1 -143.0(16) . . . . ?
O1 C1' C4' C2' 143.0(16) . . . . ?
C1' C2' C4' C3' 160(3) . . . . ?
C3' C2' C4' O1 -134(2) . . . . ?
C1' C2' C4' O1 26.5(11) . . . . ?
C3' C2' C4' C1' -160(3) . . . . ?
C1' O1 Li1 N1 -112.7(13) . . . . ?
C1 O1 Li1 N1 -173.4(11) . . . . ?
C4 O1 Li1 N1 74.4(13) . . . . ?
C4' O1 Li1 N1 3.6(13) . . . . ?
C1' O1 Li1 N5 30.7(14) . . . . ?
C1 O1 Li1 N5 -29.9(12) . . . . ?
C4 O1 Li1 N5 -142.2(12) . . . . ?
C4' O1 Li1 N5 147.1(12) . . . . ?
C1' O1 Li1 N3 140.4(13) . . . . ?
C1 O1 Li1 N3 79.8(12) . . . . ?
C4 O1 Li1 N3 -32.5(14) . . . . ?
C4' O1 Li1 N3 -103.2(13) . . . . ?
C1' O1 Li1 Li1 -42.2(13) . . . 2 ?
C1 O1 Li1 Li1 -102.8(11) . . . 2 ?
C4 O1 Li1 Li1 144.9(12) . . . 2 ?
C4' O1 Li1 Li1 74.2(12) . . . 2 ?
C1' O1 Li1 P1 -155.0(13) . . . . ?
C1 O1 Li1 P1 144.3(12) . . . . ?
C4 O1 Li1 P1 32.1(15) . . . . ?
C4' O1 Li1 P1 -38.7(15) . . . . ?
C1' O1 Li1 P2 75.0(15) . . . . ?
C1 O1 Li1 P2 14.4(14) . . . . ?
C4 O1 Li1 P2 -97.9(14) . . . . ?
C4' O1 Li1 P2 -168.6(13) . . . . ?
C10 N1 Li1 O1 -0.3(8) . . . . ?
P1 N1 Li1 O1 -142.5(5) . . . . ?
Li1 N1 Li1 O1 123.1(4) 2 . . . ?
C10 N1 Li1 N5 -151.9(5) . . . . ?
P1 N1 Li1 N5 65.9(3) . . . . ?
Li1 N1 Li1 N5 -28.4(5) 2 . . . ?
C10 N1 Li1 N3 138.5(5) . . . . ?
P1 N1 Li1 N3 -3.7(2) . . . . ?
Li1 N1 Li1 N3 -98.0(3) 2 . . . ?
C10 N1 Li1 Li1 -123.5(6) . . . 2 ?
P1 N1 Li1 Li1 94.3(3) . . . 2 ?
C10 N1 Li1 P1 142.2(6) . . . . ?
Li1 N1 Li1 P1 -94.3(3) 2 . . . ?
C10 N1 Li1 P2 175.8(5) . . . . ?
P1 N1 Li1 P2 33.6(2) . . . . ?
Li1 N1 Li1 P2 -60.7(3) 2 . . . ?
C50 N5 Li1 O1 1.3(8) . . . . ?
P2 N5 Li1 O1 143.5(5) . . . . ?
Li1 N5 Li1 O1 -122.3(4) 2 . . . ?
C50 N5 Li1 N1 151.8(4) . . . . ?
P2 N5 Li1 N1 -66.0(3) . . . . ?
Li1 N5 Li1 N1 28.2(5) 2 . . . ?
C50 N5 Li1 N3 -138.3(4) . . . . ?
P2 N5 Li1 N3 3.9(2) . . . . ?
Li1 N5 Li1 N3 98.2(3) 2 . . . ?
C50 N5 Li1 Li1 123.6(6) . . . 2 ?
P2 N5 Li1 Li1 -94.2(3) . . . 2 ?
C50 N5 Li1 P1 -175.7(4) . . . . ?
P2 N5 Li1 P1 -33.5(2) . . . . ?
Li1 N5 Li1 P1 60.8(3) 2 . . . ?
C50 N5 Li1 P2 -142.2(5) . . . . ?
Li1 N5 Li1 P2 94.2(2) 2 . . . ?
C30 N3 Li1 O1 -2.3(7) . . . . ?
P1 N3 Li1 O1 129.2(6) . . . . ?
P2 N3 Li1 O1 -132.8(6) . . . . ?
C30 N3 Li1 N1 -127.9(4) . . . . ?
P1 N3 Li1 N1 3.5(2) . . . . ?
P2 N3 Li1 N1 101.5(2) . . . . ?
C30 N3 Li1 N5 126.8(4) . . . . ?
P1 N3 Li1 N5 -101.7(2) . . . . ?
P2 N3 Li1 N5 -3.7(2) . . . . ?
C30 N3 Li1 Li1 179.6(3) . . . 2 ?
P1 N3 Li1 Li1 -48.94(12) . . . 2 ?
P2 N3 Li1 Li1 49.07(13) . . . 2 ?
C30 N3 Li1 P1 -131.5(4) . . . . ?
P2 N3 Li1 P1 98.00(15) . . . . ?
C30 N3 Li1 P2 130.5(4) . . . . ?
P1 N3 Li1 P2 -98.00(15) . . . . ?
N2 P1 Li1 O1 -3.7(11) . . . . ?
N1 P1 Li1 O1 69.5(8) . . . . ?
N3 P1 Li1 O1 -104.7(8) . . . . ?
N3 P1 Li1 O1 177.2(8) 2 . . . ?
P2 P1 Li1 O1 -152.5(9) . . . . ?
Li1 P1 Li1 O1 132.8(7) 2 . . . ?
N2 P1 Li1 N1 -73.2(5) . . . . ?
N3 P1 Li1 N1 -174.2(3) . . . . ?
N3 P1 Li1 N1 107.7(3) 2 . . . ?
P2 P1 Li1 N1 138.0(3) . . . . ?
Li1 P1 Li1 N1 63.3(3) 2 . . . ?
N2 P1 Li1 N5 171.7(4) . . . . ?
N1 P1 Li1 N5 -115.1(3) . . . . ?
N3 P1 Li1 N5 70.7(3) . . . . ?
N3 P1 Li1 N5 -7.3(3) 2 . . . ?
P2 P1 Li1 N5 22.95(17) . . . . ?
Li1 P1 Li1 N5 -51.8(3) 2 . . . ?
N2 P1 Li1 N3 101.0(5) . . . . ?
N1 P1 Li1 N3 174.2(3) . . . . ?
N3 P1 Li1 N3 -78.1(3) 2 . . . ?
P2 P1 Li1 N3 -47.79(17) . . . . ?
Li1 P1 Li1 N3 -122.49(19) 2 . . . ?
N2 P1 Li1 Li1 -136.5(5) . . . 2 ?
N1 P1 Li1 Li1 -63.3(3) . . . 2 ?
N3 P1 Li1 Li1 122.49(19) . . . 2 ?
N3 P1 Li1 Li1 44.42(16) 2 . . 2 ?
P2 P1 Li1 Li1 74.70(15) . . . 2 ?
N2 P1 Li1 P2 148.8(4) . . . . ?
N1 P1 Li1 P2 -138.0(3) . . . . ?
N3 P1 Li1 P2 47.79(17) . . . . ?
N3 P1 Li1 P2 -30.29(18) 2 . . . ?
Li1 P1 Li1 P2 -74.70(15) 2 . . . ?
N4 P2 Li1 O1 3.8(11) . . . . ?
N5 P2 Li1 O1 -71.3(8) . . . . ?
N3 P2 Li1 O1 -179.3(8) 2 . . . ?
N3 P2 Li1 O1 102.6(9) . . . . ?
P1 P2 Li1 O1 150.5(9) . . . . ?
Li1 P2 Li1 O1 -135.0(7) 2 . . . ?
N4 P2 Li1 N1 -169.9(3) . . . . ?
N5 P2 Li1 N1 115.0(3) . . . . ?
N3 P2 Li1 N1 7.0(3) 2 . . . ?
N3 P2 Li1 N1 -71.1(3) . . . . ?
P1 P2 Li1 N1 -23.21(17) . . . . ?
Li1 P2 Li1 N1 51.3(3) 2 . . . ?
N4 P2 Li1 N5 75.0(5) . . . . ?
N3 P2 Li1 N5 -108.0(3) 2 . . . ?
N3 P2 Li1 N5 173.9(3) . . . . ?
P1 P2 Li1 N5 -138.2(3) . . . . ?
Li1 P2 Li1 N5 -63.7(3) 2 . . . ?
N4 P2 Li1 N3 -98.9(4) . . . . ?
N5 P2 Li1 N3 -173.9(3) . . . . ?
N3 P2 Li1 N3 78.1(3) 2 . . . ?
P1 P2 Li1 N3 47.86(18) . . . . ?
Li1 P2 Li1 N3 122.4(2) 2 . . . ?
N4 P2 Li1 Li1 138.7(4) . . . 2 ?
N5 P2 Li1 Li1 63.7(3) . . . 2 ?
N3 P2 Li1 Li1 -44.31(15) 2 . . 2 ?
N3 P2 Li1 Li1 -122.4(2) . . . 2 ?
P1 P2 Li1 Li1 -74.53(14) . . . 2 ?
N4 P2 Li1 P1 -146.7(4) . . . . ?
N5 P2 Li1 P1 138.2(3) . . . . ?
N3 P2 Li1 P1 30.22(17) 2 . . . ?
N3 P2 Li1 P1 -47.86(17) . . . . ?
Li1 P2 Li1 P1 74.53(14) 2 . . . ?
